data_7007950
loop_
_publ_author_name
'Kurosaki, Hiromasa'
'Ishikawa, Yoshinobu'
'Ishihara, Takao'
'Yamamoto, Teruo'
'Yamaguchi, Yoshihiro'
'Goto, Masafumi'

_publ_section_title
;
 Mechanism of formation of iron(II) complexes with pentadentate ligands
 via C-C bond formation between
 trans-[Fe(2,4-bis(2-pyridylmethylimino)pentane)(MeCN)2]ClO4]2.MeCN and
 various nitriles.
;
_journal_issue 6
_journal_name_full 'Dalton transactions (Cambridge, England : 2003)'
_journal_page_first 1086
_journal_page_last 1092
_journal_paper_doi 10.1039/b414207a
_journal_year 2005
_chemical_formula_sum 'C29 H32 Cl2 Fe N6 O8'
_chemical_formula_weight 719.36
_space_group_IT_number 2
_symmetry_cell_setting triclinic
_symmetry_Int_Tables_number 2
_symmetry_space_group_name_Hall '-P 1'
_symmetry_space_group_name_H-M 'P -1'
_audit_creation_date 'Tue Sep 14 11:41:38 2004'
_audit_creation_method 'by teXsan'
_cell_angle_alpha 99.28(2)
_cell_angle_beta 110.98(1)
_cell_angle_gamma 84.53(2)
_cell_formula_units_Z 2
_cell_length_a 11.597(2)
_cell_length_b 14.866(4)
_cell_length_c 9.855(2)
_cell_measurement_reflns_used 17
_cell_measurement_temperature 293.2
_cell_measurement_theta_max 11.3
_cell_measurement_theta_min 10.0
_cell_volume 1564.3(6)
_computing_cell_refinement 'MSC/AFC Diffractometer Control'
_computing_data_collection 'MSC/AFC Diffractometer Control'
_computing_data_reduction 'teXsan Ver. 1.11'
_computing_publication_material 'teXsan Ver. 1.11'
_computing_structure_refinement 'teXsan Ver. 1.10'
_computing_structure_solution SAPI91
_diffrn_measured_fraction_theta_full 1.0011
_diffrn_measured_fraction_theta_max 1.0011
_diffrn_measurement_device_type 'Rigaku AFC7R'
_diffrn_measurement_method \w-2\q
_diffrn_radiation_type 'Mo K\a'
_diffrn_radiation_wavelength 0.7107
_diffrn_reflns_av_R_equivalents 0.016
_diffrn_reflns_limit_h_max 15
_diffrn_reflns_limit_h_min 0
_diffrn_reflns_limit_k_max 19
_diffrn_reflns_limit_k_min -19
_diffrn_reflns_limit_l_max 11
_diffrn_reflns_limit_l_min -12
_diffrn_reflns_number 7546
_diffrn_reflns_theta_full 27.50
_diffrn_reflns_theta_max 27.50
_diffrn_standards_decay_% 0.22
_diffrn_standards_interval_count 150
_diffrn_standards_number 3
_exptl_absorpt_coefficient_mu 0.712
_exptl_absorpt_correction_T_max 0.867
_exptl_absorpt_correction_T_min 0.830
_exptl_absorpt_correction_type psi-scan
_exptl_absorpt_process_details '(North, Phillips & Mathews, 1968)'
_exptl_crystal_colour red
_exptl_crystal_density_diffrn 1.527
_exptl_crystal_density_method 'not measured'
_exptl_crystal_description prismatic
_exptl_crystal_size_max 0.300
_exptl_crystal_size_mid 0.200
_exptl_crystal_size_min 0.200
_refine_diff_density_max 0.40
_refine_diff_density_min -0.32
_refine_ls_extinction_method none
_refine_ls_goodness_of_fit_ref 1.865
_refine_ls_hydrogen_treatment noref
_refine_ls_number_parameters 401
_refine_ls_number_reflns 3570
_refine_ls_R_factor_gt 0.0529
_refine_ls_shift/su_max 0.0810
_refine_ls_structure_factor_coef F
_refine_ls_weighting_details 'w = 1/[\s^2^(Fo) + 0.00000|Fo|^2^]'
_refine_ls_weighting_scheme calc
_refine_ls_wR_factor_ref 0.0392
_reflns_number_gt 3570
_reflns_number_total 7192
_reflns_threshold_expression F^2^>3.0\s(F^2^)
_cod_data_source_file b414207a.txt
_cod_data_source_block mebpy1
_cod_original_sg_symbol_H-M 'P -1         '
_cod_original_formula_sum 'C29 H32 Cl2 Fe N6 O8 '
_cod_database_code 7007950

loop_
_symmetry_equiv_pos_as_xyz
x,y,z
-x,-y,-z

loop_
_atom_site_label
_atom_site_type_symbol
_atom_site_fract_x
_atom_site_fract_y
_atom_site_fract_z
_atom_site_U_iso_or_equiv
_atom_site_adp_type
_atom_site_occupancy
_atom_site_calc_flag
_atom_site_refinement_flags
_atom_site_disorder_assembly
_atom_site_disorder_group
Fe(1) Fe 0.22872(6) 0.24158(5) 0.22482(8) 0.0393(2) Uani 1.00 d . . .
Cl(1) Cl 0.2463(1) 0.4210(1) 0.7924(2) 0.0616(5) Uani 1.00 d . . .
Cl(2) Cl 0.8194(2) 0.1274(1) 0.5195(2) 0.0739(6) Uani 1.00 d . . .
O(1) O 0.1351(4) 0.4304(3) 0.6708(5) 0.112(2) Uani 1.00 d . . .
O(2) O 0.2196(4) 0.4297(4) 0.9220(5) 0.118(2) Uani 1.00 d . . .
O(3) O 0.3200(5) 0.4888(4) 0.8041(7) 0.159(3) Uani 1.00 d . . .
O(4) O 0.3020(6) 0.3359(4) 0.7712(6) 0.158(3) Uani 1.00 d . . .
O(5) O 0.7226(6) 0.1353(6) 0.3994(7) 0.203(4) Uani 1.00 d . . .
O(6) O 0.791(3) 0.073(2) 0.595(3) 0.18(1) Uani 0.46 d P . .
O(7) O 0.834(4) 0.216(1) 0.562(3) 0.26(1) Uani 0.46 d P . .
O(8) O 0.903(2) 0.098(1) 0.458(3) 0.20(1) Uani 0.46 d P . .
O(9) O 0.914(2) 0.183(1) 0.573(1) 0.139(7) Uani 0.54 d P . .
O(10) O 0.882(2) 0.041(2) 0.523(3) 0.26(1) Uani 0.54 d P . .
O(11) O 0.789(2) 0.141(2) 0.647(2) 0.148(7) Uani 0.54 d P . .
N(1) N 0.1794(3) 0.1201(3) 0.1080(4) 0.042(1) Uani 1.00 d . . .
N(2) N 0.1114(3) 0.2772(3) 0.0403(4) 0.043(1) Uani 1.00 d . . .
N(3) N 0.0973(4) 0.2604(3) 0.3052(4) 0.046(1) Uani 1.00 d . . .
N(4) N 0.3201(4) 0.1885(3) 0.4068(4) 0.046(1) Uani 1.00 d . . .
N(5) N 0.2875(3) 0.3661(3) 0.3068(4) 0.041(1) Uani 1.00 d . . .
N(6) N 0.3719(3) 0.2373(3) 0.1570(4) 0.041(1) Uani 1.00 d . . .
C(1) C 0.1923(4) 0.0379(3) 0.1561(6) 0.052(2) Uani 1.00 d . . .
C(2) C 0.1703(5) -0.0425(3) 0.0621(7) 0.064(2) Uani 1.00 d . . .
C(3) C 0.1357(6) -0.0394(4) -0.0863(7) 0.070(2) Uani 1.00 d . . .
C(4) C 0.1182(5) 0.0423(4) -0.1377(6) 0.062(2) Uani 1.00 d . . .
C(5) C 0.1408(4) 0.1213(3) -0.0384(6) 0.046(2) Uani 1.00 d . . .
C(6) C 0.1248(5) 0.2140(3) -0.0839(5) 0.053(2) Uani 1.00 d . . .
C(7) C 0.0178(5) 0.3330(3) 0.0241(6) 0.048(2) Uani 1.00 d . . .
C(8) C -0.0119(5) 0.3770(3) 0.1559(6) 0.057(2) Uani 1.00 d . . .
C(9) C 0.0058(5) 0.3178(4) 0.2737(6) 0.052(2) Uani 1.00 d . . .
C(10) C 0.1179(5) 0.2073(4) 0.4272(6) 0.058(2) Uani 1.00 d . . .
C(11) C 0.2495(5) 0.1740(3) 0.4830(6) 0.050(2) Uani 1.00 d . . .
C(12) C 0.2954(6) 0.1274(4) 0.6039(6) 0.070(2) Uani 1.00 d . . .
C(13) C 0.4151(7) 0.0963(4) 0.6482(7) 0.083(2) Uani 1.00 d . . .
C(14) C 0.4901(5) 0.1134(4) 0.5756(7) 0.069(2) Uani 1.00 d . . .
C(15) C 0.4401(5) 0.1599(3) 0.4560(6) 0.053(2) Uani 1.00 d . . .
C(16) C -0.0703(5) 0.3574(4) -0.1197(6) 0.071(2) Uani 1.00 d . . .
C(17) C -0.0851(5) 0.3372(4) 0.3525(7) 0.078(2) Uani 1.00 d . . .
C(18) C 0.2573(5) 0.4268(4) 0.4064(6) 0.052(2) Uani 1.00 d . . .
C(19) C 0.2928(5) 0.5157(4) 0.4422(6) 0.054(2) Uani 1.00 d . . .
C(20) C 0.3651(4) 0.5467(3) 0.3762(5) 0.048(2) Uani 1.00 d . . .
C(21) C 0.4020(4) 0.4835(3) 0.2773(5) 0.047(2) Uani 1.00 d . . .
C(22) C 0.3655(4) 0.3944(3) 0.2482(5) 0.038(1) Uani 1.00 d . . .
C(23) C 0.4147(4) 0.3203(3) 0.1643(5) 0.039(1) Uani 1.00 d . . .
C(24) C 0.5033(5) 0.3316(3) 0.1061(6) 0.051(2) Uani 1.00 d . . .
C(25) C 0.5545(5) 0.2568(4) 0.0415(6) 0.055(2) Uani 1.00 d . . .
C(26) C 0.5170(5) 0.1719(4) 0.0439(6) 0.055(2) Uani 1.00 d . . .
C(27) C 0.4261(5) 0.1645(3) 0.0992(6) 0.052(2) Uani 1.00 d . . .
C(28) C 0.4047(5) 0.6431(4) 0.4080(6) 0.067(2) Uani 1.00 d . . .
C(29) C 0.6491(6) 0.2687(4) -0.0261(7) 0.088(3) Uani 1.00 d . . .
H(1) H 0.2175 0.0359 0.2636 0.0626 Uiso 1.00 calc . . .
H(2) H 0.1799 -0.1013 0.0982 0.0763 Uiso 1.00 calc . . .
H(3) H 0.1221 -0.0965 -0.1564 0.0815 Uiso 1.00 calc . . .
H(4) H 0.0920 0.0444 -0.2456 0.0751 Uiso 1.00 calc . . .
H(5) H 0.0536 0.2188 -0.1738 0.0616 Uiso 1.00 calc . . .
H(6) H 0.1956 0.2285 -0.1074 0.0616 Uiso 1.00 calc . . .
H(7) H 0.0384 0.4300 0.2000 0.0661 Uiso 1.00 calc . . .
H(8) H -0.0977 0.4018 0.1236 0.0661 Uiso 1.00 calc . . .
H(9) H 0.0959 0.2438 0.5076 0.0674 Uiso 1.00 calc . . .
H(10) H 0.0630 0.1557 0.3957 0.0674 Uiso 1.00 calc . . .
H(11) H 0.2430 0.1166 0.6577 0.0828 Uiso 1.00 calc . . .
H(12) H 0.4493 0.0626 0.7328 0.0976 Uiso 1.00 calc . . .
H(13) H 0.5777 0.0919 0.6068 0.0803 Uiso 1.00 calc . . .
H(14) H 0.4938 0.1729 0.4043 0.0645 Uiso 1.00 calc . . .
H(15) H -0.1354 0.4003 -0.1098 0.0790 Uiso 1.00 calc . . .
H(16) H -0.0290 0.3835 -0.1726 0.0790 Uiso 1.00 calc . . .
H(17) H -0.1106 0.3039 -0.1841 0.0790 Uiso 1.00 calc . . .
H(18) H -0.0450 0.3581 0.4552 0.0867 Uiso 1.00 calc . . .
H(19) H -0.1478 0.3828 0.3129 0.0867 Uiso 1.00 calc . . .
H(20) H -0.1279 0.2828 0.3463 0.0867 Uiso 1.00 calc . . .
H(21) H 0.2060 0.4068 0.4565 0.0622 Uiso 1.00 calc . . .
H(22) H 0.2681 0.5578 0.5159 0.0633 Uiso 1.00 calc . . .
H(23) H 0.4540 0.5031 0.2279 0.0572 Uiso 1.00 calc . . .
H(24) H 0.5313 0.3930 0.1097 0.0603 Uiso 1.00 calc . . .
H(25) H 0.5556 0.1162 0.0039 0.0657 Uiso 1.00 calc . . .
H(26) H 0.3985 0.1028 0.0976 0.0605 Uiso 1.00 calc . . .
H(27) H 0.4929 0.6469 0.4507 0.0751 Uiso 1.00 calc . . .
H(28) H 0.3766 0.6732 0.3225 0.0751 Uiso 1.00 calc . . .
H(29) H 0.3711 0.6791 0.4787 0.0751 Uiso 1.00 calc . . .
H(30) H 0.6779 0.2112 -0.0667 0.0977 Uiso 1.00 calc . . .
H(31) H 0.6158 0.3054 -0.1053 0.0977 Uiso 1.00 calc . . .
H(32) H 0.7211 0.2986 0.0441 0.0977 Uiso 1.00 calc . . .

loop_
_atom_site_aniso_label
_atom_site_aniso_U_11
_atom_site_aniso_U_22
_atom_site_aniso_U_33
_atom_site_aniso_U_12
_atom_site_aniso_U_13
_atom_site_aniso_U_23
Fe(1) 0.0401(4) 0.0380(4) 0.0447(4) -0.0023(3) 0.0194(3) 0.0069
Cl(1) 0.072(1) 0.0588(10) 0.0578(10) 0.0002(7) 0.0256(8) 0.0129
Cl(2) 0.067(1) 0.072(1) 0.087(1) -0.0063(9) 0.031(1) 0.0091
O(1) 0.094(4) 0.162(5) 0.063(3) 0.011(3) 0.010(3) 0.0150
O(2) 0.139(5) 0.161(5) 0.066(3) 0.036(3) 0.050(3) 0.0414
O(3) 0.135(5) 0.148(5) 0.207(6) -0.081(4) 0.046(4) 0.0468
O(4) 0.212(6) 0.103(4) 0.125(5) 0.073(4) 0.044(4) -0.0043
O(5) 0.129(6) 0.32(1) 0.108(5) -0.017(6) -0.017(4) 0.0094
O(6) 0.19(2) 0.19(3) 0.23(3) -0.06(2) 0.09(2) 0.15(3)
O(7) 0.47(5) 0.08(1) 0.30(3) 0.04(2) 0.26(3) -0.04(1)
O(8) 0.24(2) 0.14(2) 0.36(3) 0.07(1) 0.27(2) 0.09(2)
O(9) 0.14(1) 0.20(2) 0.073(9) -0.13(1) 0.011(8) 0.014(10)
O(10) 0.23(2) 0.14(2) 0.25(2) 0.11(2) -0.05(2) -0.07(1)
O(11) 0.13(1) 0.22(2) 0.13(1) -0.01(2) 0.071(9) 0.07(2)
N(1) 0.042(2) 0.041(2) 0.047(3) -0.007(2) 0.020(2) 0.0030
N(2) 0.044(3) 0.044(3) 0.045(3) -0.002(2) 0.017(2) 0.0101
N(3) 0.041(3) 0.049(3) 0.054(3) -0.003(2) 0.023(2) 0.0107
N(4) 0.051(3) 0.041(2) 0.046(3) -0.005(2) 0.015(2) 0.0085
N(5) 0.040(2) 0.043(2) 0.041(2) 0.000(2) 0.018(2) 0.0037
N(6) 0.039(2) 0.044(3) 0.046(2) 0.001(2) 0.019(2) 0.0095
C(1) 0.051(3) 0.045(3) 0.063(4) -0.004(2) 0.025(3) 0.0047
C(2) 0.072(4) 0.038(3) 0.085(5) -0.008(3) 0.033(4) 0.0015
C(3) 0.075(4) 0.055(4) 0.074(4) -0.007(3) 0.025(4) -0.0143
C(4) 0.059(4) 0.070(4) 0.062(4) 0.003(3) 0.020(3) 0.0213
C(5) 0.041(3) 0.044(3) 0.054(3) -0.009(2) 0.020(3) -0.0026
C(6) 0.057(3) 0.052(3) 0.043(3) -0.008(3) 0.017(3) -0.0117
C(7) 0.046(3) 0.050(3) 0.053(3) -0.001(2) 0.018(3) 0.0145
C(8) 0.050(3) 0.052(3) 0.073(4) 0.009(3) 0.030(3) 0.0093
C(9) 0.050(3) 0.054(4) 0.058(4) -0.007(3) 0.029(3) -0.0011
C(10) 0.067(4) 0.062(4) 0.058(4) -0.012(3) 0.038(3) 0.0014
C(11) 0.065(4) 0.043(3) 0.048(3) -0.004(2) 0.025(3) 0.0067
C(12) 0.100(5) 0.064(4) 0.054(4) 0.013(3) 0.037(4) 0.0156
C(13) 0.112(6) 0.073(4) 0.058(4) 0.021(4) 0.020(4) 0.0307
C(14) 0.067(4) 0.061(4) 0.064(4) 0.011(3) 0.004(3) 0.0148
C(15) 0.054(4) 0.043(3) 0.056(4) -0.004(3) 0.011(3) 0.0015
C(16) 0.069(4) 0.083(4) 0.054(4) 0.017(3) 0.012(3) 0.0189
C(17) 0.066(4) 0.096(5) 0.093(5) 0.020(3) 0.054(4) 0.0256
C(18) 0.053(3) 0.053(3) 0.054(3) -0.008(2) 0.027(3) -0.0026
C(19) 0.056(4) 0.052(3) 0.054(4) 0.000(3) 0.025(3) -0.0023
C(20) 0.046(3) 0.039(3) 0.044(3) 0.005(2) 0.001(3) -0.0009
C(21) 0.043(3) 0.049(3) 0.049(3) -0.005(2) 0.010(3) 0.0168
C(22) 0.038(3) 0.037(3) 0.039(3) -0.004(2) 0.010(2) 0.0066
C(23) 0.038(3) 0.041(3) 0.039(3) -0.002(2) 0.015(2) 0.0056
C(24) 0.054(3) 0.051(3) 0.056(3) -0.004(2) 0.028(3) 0.0068
C(25) 0.047(3) 0.070(4) 0.058(4) -0.004(3) 0.030(3) 0.0070
C(26) 0.049(3) 0.056(4) 0.065(4) 0.006(3) 0.030(3) 0.0011
C(27) 0.050(3) 0.044(3) 0.063(4) -0.002(2) 0.027(3) -0.0032
C(28) 0.071(4) 0.044(3) 0.073(4) -0.007(3) 0.009(3) 0.0059
C(29) 0.095(5) 0.090(5) 0.110(6) -0.017(4) 0.076(5) -0.003(4)

loop_
_atom_type_symbol
_atom_type_description
_atom_type_scat_dispersion_real
_atom_type_scat_dispersion_imag
_atom_type_scat_source
Fe Fe 0.346 0.844
;International Tables for Crystallography
(1992, Vol. C, Tables 4.2.6.8 and 6.1.1.1)
;
Cl Cl 0.148 0.159
;International Tables for Crystallography
(1992, Vol. C, Tables 4.2.6.8 and 6.1.1.1)
;
N N 0.006 0.003
;International Tables for Crystallography
(1992, Vol. C, Tables 4.2.6.8 and 6.1.1.1)
;
O O 0.011 0.006
;International Tables for Crystallography
(1992, Vol. C, Tables 4.2.6.8 and 6.1.1.1)
;
C C 0.003 0.002
;International Tables for Crystallography
(1992, Vol. C, Tables 4.2.6.8 and 6.1.1.1)
;
H H 0.000 0.000
;International Tables for Crystallography
(1992, Vol. C, Table 6.1.1.2)
;

loop_
_geom_angle_atom_site_label_1
_geom_angle_atom_site_label_2
_geom_angle_atom_site_label_3
_geom_angle
_geom_angle_site_symmetry_1
_geom_angle_site_symmetry_2
_geom_angle_site_symmetry_3
_geom_angle_publ_flag
N(1) Fe(1) N(2) 78.8(2) . . . yes
N(1) Fe(1) N(3) 97.2(2) . . . yes
N(1) Fe(1) N(4) 93.0(2) . . . yes
N(1) Fe(1) N(5) 168.3(2) . . . yes
N(1) Fe(1) N(6) 90.1(2) . . . yes
N(2) Fe(1) N(3) 88.8(2) . . . yes
N(2) Fe(1) N(4) 168.1(2) . . . yes
N(2) Fe(1) N(5) 94.6(2) . . . yes
N(2) Fe(1) N(6) 92.8(2) . . . yes
N(3) Fe(1) N(4) 83.6(2) . . . yes
N(3) Fe(1) N(5) 92.3(2) . . . yes
N(3) Fe(1) N(6) 172.7(2) . . . yes
N(4) Fe(1) N(5) 94.8(2) . . . yes
N(4) Fe(1) N(6) 95.8(2) . . . yes
N(5) Fe(1) N(6) 80.5(2) . . . yes
O(1) Cl(1) O(2) 109.9(3) . . . yes
O(1) Cl(1) O(3) 108.1(3) . . . yes
O(1) Cl(1) O(4) 109.4(3) . . . yes
O(2) Cl(1) O(3) 108.3(4) . . . yes
O(2) Cl(1) O(4) 109.2(3) . . . yes
O(3) Cl(1) O(4) 111.8(4) . . . yes
O(5) Cl(2) O(6) 107(1) . . . yes
O(5) Cl(2) O(7) 96(1) . . . yes
O(5) Cl(2) O(8) 98(1) . . . yes
O(5) Cl(2) O(9) 124.9(8) . . . yes
O(5) Cl(2) O(10) 114.8(8) . . . yes
O(5) Cl(2) O(11) 113.0(9) . . . yes
O(6) Cl(2) O(7) 123(1) . . . yes
O(6) Cl(2) O(8) 118(1) . . . yes
O(6) Cl(2) O(9) 124(1) . . . yes
O(6) Cl(2) O(10) 64(1) . . . yes
O(6) Cl(2) O(11) 45(1) . . . yes
O(7) Cl(2) O(8) 106(1) . . . yes
O(7) Cl(2) O(9) 43(1) . . . yes
O(7) Cl(2) O(10) 144(1) . . . yes
O(7) Cl(2) O(11) 78(1) . . . yes
O(8) Cl(2) O(9) 70(1) . . . yes
O(8) Cl(2) O(10) 53(1) . . . yes
O(8) Cl(2) O(11) 147(1) . . . yes
O(9) Cl(2) O(10) 101(1) . . . yes
O(9) Cl(2) O(11) 95.3(10) . . . yes
O(10) Cl(2) O(11) 103(1) . . . yes
Cl(2) O(5) O(7) 41.9(8) . . . yes
Cl(2) O(5) O(8) 40.7(7) . . . yes
O(7) O(5) O(8) 64.3(9) . . . yes
Cl(2) O(6) O(10) 60(1) . . . yes
Cl(2) O(6) O(11) 71(1) . . . yes
O(10) O(6) O(11) 121(2) . . . yes
Cl(2) O(7) O(5) 42.0(10) . . . yes
Cl(2) O(7) O(9) 69(1) . . . yes
Cl(2) O(7) O(11) 52(1) . . . yes
O(5) O(7) O(9) 100(1) . . . yes
O(5) O(7) O(11) 75(1) . . . yes
O(9) O(7) O(11) 93(2) . . . yes
Cl(2) O(8) O(5) 40.6(7) . . . yes
Cl(2) O(8) O(9) 55.0(8) . . . yes
Cl(2) O(8) O(10) 66(1) . . . yes
O(5) O(8) O(9) 82.1(8) . . . yes
O(5) O(8) O(10) 87(1) . . . yes
O(9) O(8) O(10) 99(1) . . . yes
Cl(2) O(9) O(7) 67(1) . . . yes
Cl(2) O(9) O(8) 54.4(8) . . . yes
O(7) O(9) O(8) 112(2) . . . yes
Cl(2) O(10) O(6) 54.3(8) . . . yes
Cl(2) O(10) O(8) 59(1) . . . yes
O(6) O(10) O(8) 113(1) . . . yes
Cl(2) O(11) O(6) 62(1) . . . yes
Cl(2) O(11) O(7) 48.7(9) . . . yes
O(6) O(11) O(7) 111(2) . . . yes
Fe(1) N(1) C(1) 128.6(3) . . . yes
Fe(1) N(1) C(5) 113.3(3) . . . yes
C(1) N(1) C(5) 117.7(4) . . . yes
Fe(1) N(2) C(6) 110.0(3) . . . yes
Fe(1) N(2) C(7) 127.2(4) . . . yes
C(6) N(2) C(7) 121.2(4) . . . yes
Fe(1) N(3) C(9) 127.3(4) . . . yes
Fe(1) N(3) C(10) 113.0(3) . . . yes
C(9) N(3) C(10) 119.3(4) . . . yes
Fe(1) N(4) C(11) 114.2(3) . . . yes
Fe(1) N(4) C(15) 128.0(4) . . . yes
C(11) N(4) C(15) 117.6(4) . . . yes
Fe(1) N(5) C(18) 129.1(3) . . . yes
Fe(1) N(5) C(22) 114.4(3) . . . yes
C(18) N(5) C(22) 116.4(4) . . . yes
Fe(1) N(6) C(23) 114.0(3) . . . yes
Fe(1) N(6) C(27) 128.8(3) . . . yes
C(23) N(6) C(27) 117.1(4) . . . yes
N(1) C(1) C(2) 122.4(5) . . . yes
C(1) C(2) C(3) 118.6(5) . . . yes
C(2) C(3) C(4) 120.2(5) . . . yes
C(3) C(4) C(5) 118.8(5) . . . yes
N(1) C(5) C(4) 122.2(5) . . . yes
N(1) C(5) C(6) 114.9(4) . . . yes
C(4) C(5) C(6) 122.9(5) . . . yes
N(2) C(6) C(5) 105.7(4) . . . yes
N(2) C(7) C(8) 119.5(5) . . . yes
N(2) C(7) C(16) 125.3(5) . . . yes
C(8) C(7) C(16) 115.1(5) . . . yes
C(7) C(8) C(9) 116.5(4) . . . yes
N(3) C(9) C(8) 120.0(5) . . . yes
N(3) C(9) C(17) 124.8(5) . . . yes
C(8) C(9) C(17) 115.1(5) . . . yes
N(3) C(10) C(11) 110.0(4) . . . yes
N(4) C(11) C(10) 116.4(5) . . . yes
N(4) C(11) C(12) 121.8(5) . . . yes
C(10) C(11) C(12) 121.7(5) . . . yes
C(11) C(12) C(13) 119.5(6) . . . yes
C(12) C(13) C(14) 119.6(6) . . . yes
C(13) C(14) C(15) 118.6(5) . . . yes
N(4) C(15) C(14) 122.7(5) . . . yes
N(5) C(18) C(19) 123.8(5) . . . yes
C(18) C(19) C(20) 120.1(5) . . . yes
C(19) C(20) C(21) 116.9(5) . . . yes
C(19) C(20) C(28) 122.8(5) . . . yes
C(21) C(20) C(28) 120.3(5) . . . yes
C(20) C(21) C(22) 120.3(5) . . . yes
N(5) C(22) C(21) 122.2(4) . . . yes
N(5) C(22) C(23) 113.5(4) . . . yes
C(21) C(22) C(23) 124.0(4) . . . yes
N(6) C(23) C(22) 114.2(4) . . . yes
N(6) C(23) C(24) 122.1(4) . . . yes
C(22) C(23) C(24) 123.6(4) . . . yes
C(23) C(24) C(25) 120.3(5) . . . yes
C(24) C(25) C(26) 117.3(5) . . . yes
C(24) C(25) C(29) 120.6(5) . . . yes
C(26) C(25) C(29) 122.1(5) . . . yes
C(25) C(26) C(27) 120.2(5) . . . yes
N(6) C(27) C(26) 122.9(5) . . . yes

loop_
_geom_bond_atom_site_label_1
_geom_bond_atom_site_label_2
_geom_bond_distance
_geom_bond_site_symmetry_1
_geom_bond_site_symmetry_2
_geom_bond_publ_flag
Fe(1) N(1) 1.992(4) . . yes
Fe(1) N(2) 1.959(4) . . yes
Fe(1) N(3) 1.935(4) . . yes
Fe(1) N(4) 1.974(4) . . yes
Fe(1) N(5) 1.977(4) . . yes
Fe(1) N(6) 1.992(4) . . yes
Cl(1) O(1) 1.425(4) . . yes
Cl(1) O(2) 1.403(4) . . yes
Cl(1) O(3) 1.348(4) . . yes
Cl(1) O(4) 1.384(5) . . yes
Cl(2) O(5) 1.321(6) . . yes
Cl(2) O(6) 1.32(2) . . yes
Cl(2) O(7) 1.32(2) . . yes
Cl(2) O(8) 1.32(1) . . yes
Cl(2) O(9) 1.33(1) . . yes
Cl(2) O(10) 1.41(1) . . yes
Cl(2) O(11) 1.40(2) . . yes
O(5) O(7) 1.96(3) . . yes
O(5) O(8) 2.00(2) . . yes
O(6) O(10) 1.47(3) . . yes
O(6) O(11) 1.06(3) . . yes
O(7) O(9) 0.98(3) . . yes
O(7) O(11) 1.72(3) . . yes
O(8) O(9) 1.54(2) . . yes
O(8) O(10) 1.24(3) . . yes
N(1) C(1) 1.357(6) . . yes
N(1) C(5) 1.352(6) . . yes
N(2) C(6) 1.464(6) . . yes
N(2) C(7) 1.280(6) . . yes
N(3) C(9) 1.275(6) . . yes
N(3) C(10) 1.479(6) . . yes
N(4) C(11) 1.345(6) . . yes
N(4) C(15) 1.350(6) . . yes
N(5) C(18) 1.342(6) . . yes
N(5) C(22) 1.362(5) . . yes
N(6) C(23) 1.355(5) . . yes
N(6) C(27) 1.349(6) . . yes
C(1) C(2) 1.372(7) . . yes
C(2) C(3) 1.378(7) . . yes
C(3) C(4) 1.360(7) . . yes
C(4) C(5) 1.382(7) . . yes
C(5) C(6) 1.492(6) . . yes
C(7) C(8) 1.497(7) . . yes
C(7) C(16) 1.497(7) . . yes
C(8) C(9) 1.513(7) . . yes
C(9) C(17) 1.501(6) . . yes
C(10) C(11) 1.490(7) . . yes
C(11) C(12) 1.387(7) . . yes
C(12) C(13) 1.357(8) . . yes
C(13) C(14) 1.371(8) . . yes
C(14) C(15) 1.377(7) . . yes
C(18) C(19) 1.374(7) . . yes
C(19) C(20) 1.379(7) . . yes
C(20) C(21) 1.393(6) . . yes
C(20) C(28) 1.496(7) . . yes
C(21) C(22) 1.383(6) . . yes
C(22) C(23) 1.465(6) . . yes
C(23) C(24) 1.379(6) . . yes
C(24) C(25) 1.382(7) . . yes
C(25) C(26) 1.379(7) . . yes
C(25) C(29) 1.508(7) . . yes
C(26) C(27) 1.369(6) . . yes

loop_
_geom_torsion_atom_site_label_1
_geom_torsion_atom_site_label_2
_geom_torsion_atom_site_label_3
_geom_torsion_atom_site_label_4
_geom_torsion
_geom_torsion_site_symmetry_1
_geom_torsion_site_symmetry_2
_geom_torsion_site_symmetry_3
_geom_torsion_site_symmetry_4
_geom_torsion_publ_flag
Fe(1) N(1) C(1) C(2) -170.5(4) . . . . yes
Fe(1) N(1) C(5) C(4) 171.3(4) . . . . yes
Fe(1) N(1) C(5) C(6) -8.6(5) . . . . yes
Fe(1) N(2) C(6) C(5) 41.5(4) . . . . yes
Fe(1) N(2) C(7) C(8) -1.2(7) . . . . yes
Fe(1) N(2) C(7) C(16) -179.3(4) . . . . yes
Fe(1) N(3) C(9) C(8) 3.4(7) . . . . yes
Fe(1) N(3) C(9) C(17) -172.3(4) . . . . yes
Fe(1) N(3) C(10) C(11) 15.8(5) . . . . yes
Fe(1) N(4) C(11) C(10) -5.4(6) . . . . yes
Fe(1) N(4) C(11) C(12) 172.3(4) . . . . yes
Fe(1) N(4) C(15) C(14) -171.6(4) . . . . yes
Fe(1) N(5) C(18) C(19) -171.8(4) . . . . yes
Fe(1) N(5) C(22) C(21) 170.8(4) . . . . yes
Fe(1) N(5) C(22) C(23) -14.5(5) . . . . yes
Fe(1) N(6) C(23) C(22) 12.2(5) . . . . yes
Fe(1) N(6) C(23) C(24) -172.1(4) . . . . yes
Fe(1) N(6) C(27) C(26) 173.6(4) . . . . yes
Cl(2) O(5) O(7) O(9) 40(1) . . . . yes
Cl(2) O(5) O(7) O(11) -49(1) . . . . yes
Cl(2) O(5) O(8) O(9) -43.2(9) . . . . yes
Cl(2) O(5) O(8) O(10) 56(1) . . . . yes
Cl(2) O(6) O(10) O(8) 1(2) . . . . yes
Cl(2) O(6) O(11) O(7) -3(2) . . . . yes
Cl(2) O(7) O(5) O(8) -43.6(8) . . . . yes
Cl(2) O(7) O(9) O(8) 31(1) . . . . yes
Cl(2) O(7) O(11) O(6) 4(2) . . . . yes
Cl(2) O(8) O(5) O(7) 45(1) . . . . yes
Cl(2) O(8) O(9) O(7) -36(2) . . . . yes
Cl(2) O(8) O(10) O(6) -1(2) . . . . yes
Cl(2) O(9) O(7) O(5) -27.9(9) . . . . yes
Cl(2) O(9) O(7) O(11) 48.3(10) . . . . yes
Cl(2) O(9) O(8) O(5) 33.0(5) . . . . yes
Cl(2) O(9) O(8) O(10) -52(1) . . . . yes
Cl(2) O(10) O(6) O(11) -39(2) . . . . yes
Cl(2) O(10) O(8) O(5) -36.4(4) . . . . yes
Cl(2) O(10) O(8) O(9) 45.1(9) . . . . yes
Cl(2) O(11) O(6) O(10) 35(2) . . . . yes
Cl(2) O(11) O(7) O(5) 39.7(8) . . . . yes
Cl(2) O(11) O(7) O(9) -60(1) . . . . yes
O(5) Cl(2) O(6) O(10) 109(1) . . . . yes
O(5) Cl(2) O(6) O(11) -105(2) . . . . yes
O(5) Cl(2) O(7) O(9) -136(1) . . . . yes
O(5) Cl(2) O(7) O(11) 112(1) . . . . yes
O(5) Cl(2) O(8) O(9) 124.1(9) . . . . yes
O(5) Cl(2) O(8) O(10) -114(1) . . . . yes
O(5) Cl(2) O(9) O(7) 56(2) . . . . yes
O(5) Cl(2) O(9) O(8) -87(1) . . . . yes
O(5) Cl(2) O(10) O(6) -99(1) . . . . yes
O(5) Cl(2) O(10) O(8) 82(1) . . . . yes
O(5) Cl(2) O(11) O(6) 92(2) . . . . yes
O(5) Cl(2) O(11) O(7) -91(1) . . . . yes
O(5) O(7) Cl(2) O(6) -116(1) . . . . yes
O(5) O(7) Cl(2) O(8) 100(1) . . . . yes
O(5) O(7) Cl(2) O(9) 136(1) . . . . yes
O(5) O(7) Cl(2) O(10) 150(2) . . . . yes
O(5) O(7) Cl(2) O(11) -112(1) . . . . yes
O(5) O(7) O(9) O(8) 3(2) . . . . yes
O(5) O(7) O(11) O(6) 44(3) . . . . yes
O(5) O(8) Cl(2) O(6) 115(1) . . . . yes
O(5) O(8) Cl(2) O(7) -98(1) . . . . yes
O(5) O(8) Cl(2) O(9) -124.1(9) . . . . yes
O(5) O(8) Cl(2) O(10) 114(1) . . . . yes
O(5) O(8) Cl(2) O(11) 167(2) . . . . yes
O(5) O(8) O(9) O(7) -3(2) . . . . yes
O(5) O(8) O(10) O(6) -37(2) . . . . yes
O(6) Cl(2) O(5) O(7) 128(1) . . . . yes
O(6) Cl(2) O(5) O(8) -124(1) . . . . yes
O(6) Cl(2) O(7) O(9) 107(2) . . . . yes
O(6) Cl(2) O(7) O(11) -3(2) . . . . yes
O(6) Cl(2) O(8) O(9) -119(1) . . . . yes
O(6) Cl(2) O(8) O(10) 1(2) . . . . yes
O(6) Cl(2) O(9) O(7) -104(2) . . . . yes
O(6) Cl(2) O(9) O(8) 112(1) . . . . yes
O(6) Cl(2) O(10) O(8) -178(2) . . . . yes
O(6) Cl(2) O(11) O(7) 175(3) . . . . yes
O(6) O(10) Cl(2) O(7) 113(3) . . . . yes
O(6) O(10) Cl(2) O(8) 178(2) . . . . yes
O(6) O(10) Cl(2) O(9) 123(1) . . . . yes
O(6) O(10) Cl(2) O(11) 24(2) . . . . yes
O(6) O(10) O(8) O(9) 43(2) . . . . yes
O(6) O(11) Cl(2) O(7) -175(3) . . . . yes
O(6) O(11) Cl(2) O(8) -73(3) . . . . yes
O(6) O(11) Cl(2) O(9) -135(2) . . . . yes
O(6) O(11) Cl(2) O(10) -32(2) . . . . yes
O(6) O(11) O(7) O(9) -56(3) . . . . yes
O(7) Cl(2) O(5) O(8) 107(1) . . . . yes
O(7) Cl(2) O(6) O(10) -139(1) . . . . yes
O(7) Cl(2) O(6) O(11) 5(3) . . . . yes
O(7) Cl(2) O(8) O(9) 25(1) . . . . yes
O(7) Cl(2) O(8) O(10) 146(2) . . . . yes
O(7) Cl(2) O(9) O(8) -143(2) . . . . yes
O(7) Cl(2) O(10) O(8) -64(3) . . . . yes
O(7) O(5) Cl(2) O(8) -107(1) . . . . yes
O(7) O(5) Cl(2) O(9) -35(1) . . . . yes
O(7) O(5) Cl(2) O(10) -161(1) . . . . yes
O(7) O(5) Cl(2) O(11) 79(1) . . . . yes
O(7) O(5) O(8) O(9) 1(1) . . . . yes
O(7) O(5) O(8) O(10) 101(1) . . . . yes
O(7) O(9) Cl(2) O(8) 143(2) . . . . yes
O(7) O(9) Cl(2) O(10) -171(2) . . . . yes
O(7) O(9) Cl(2) O(11) -66(2) . . . . yes
O(7) O(9) O(8) O(10) -89(3) . . . . yes
O(7) O(11) Cl(2) O(8) 101(2) . . . . yes
O(7) O(11) Cl(2) O(9) 39(1) . . . . yes
O(7) O(11) Cl(2) O(10) 143(1) . . . . yes
O(7) O(11) O(6) O(10) 31(4) . . . . yes
O(8) Cl(2) O(6) O(10) -1(2) . . . . yes
O(8) Cl(2) O(6) O(11) 144(2) . . . . yes
O(8) Cl(2) O(7) O(9) -35(2) . . . . yes
O(8) Cl(2) O(7) O(11) -146(1) . . . . yes
O(8) O(5) Cl(2) O(9) 72.4(10) . . . . yes
O(8) O(5) Cl(2) O(10) -54(1) . . . . yes
O(8) O(5) Cl(2) O(11) -172(1) . . . . yes
O(8) O(5) O(7) O(9) -2(2) . . . . yes
O(8) O(5) O(7) O(11) -93(1) . . . . yes
O(8) O(9) Cl(2) O(10) 44(1) . . . . yes
O(8) O(9) Cl(2) O(11) 149(1) . . . . yes
O(8) O(9) O(7) O(11) 79(2) . . . . yes
O(8) O(10) Cl(2) O(9) -55(1) . . . . yes
O(8) O(10) Cl(2) O(11) -153(1) . . . . yes
O(8) O(10) O(6) O(11) -37(4) . . . . yes
O(9) Cl(2) O(6) O(10) -86(1) . . . . yes
O(9) Cl(2) O(6) O(11) 58(2) . . . . yes
O(9) Cl(2) O(7) O(11) -111(2) . . . . yes
O(9) Cl(2) O(8) O(10) 121(1) . . . . yes
O(9) O(7) Cl(2) O(10) 13(4) . . . . yes
O(9) O(7) Cl(2) O(11) 111(2) . . . . yes
O(9) O(8) Cl(2) O(10) -121(1) . . . . yes
O(9) O(8) Cl(2) O(11) -68(2) . . . . yes
O(10) Cl(2) O(6) O(11) 145(2) . . . . yes
O(10) Cl(2) O(7) O(11) -97(2) . . . . yes
O(10) O(6) Cl(2) O(11) -145(2) . . . . yes
O(10) O(8) Cl(2) O(11) 53(2) . . . . yes
N(1) Fe(1) N(2) C(6) -37.6(3) . . . . yes
N(1) Fe(1) N(2) C(7) 127.8(4) . . . . yes
N(1) Fe(1) N(3) C(9) -109.8(5) . . . . yes
N(1) Fe(1) N(3) C(10) 77.1(3) . . . . yes
N(1) Fe(1) N(4) C(11) -85.3(4) . . . . yes
N(1) Fe(1) N(4) C(15) 89.4(4) . . . . yes
N(1) Fe(1) N(5) C(18) 156.7(7) . . . . yes
N(1) Fe(1) N(5) C(22) -20.2(10) . . . . yes
N(1) Fe(1) N(6) C(23) 157.4(3) . . . . yes
N(1) Fe(1) N(6) C(27) -18.9(4) . . . . yes
N(1) C(1) C(2) C(3) 1.0(8) . . . . yes
N(1) C(5) C(4) C(3) -0.1(8) . . . . yes
N(1) C(5) C(6) N(2) -20.9(5) . . . . yes
N(2) Fe(1) N(1) C(1) -161.9(4) . . . . yes
N(2) Fe(1) N(1) C(5) 25.8(3) . . . . yes
N(2) Fe(1) N(3) C(9) -31.3(5) . . . . yes
N(2) Fe(1) N(3) C(10) 155.7(3) . . . . yes
N(2) Fe(1) N(4) C(11) -39(1) . . . . yes
N(2) Fe(1) N(4) C(15) 135.5(8) . . . . yes
N(2) Fe(1) N(5) C(18) 101.3(4) . . . . yes
N(2) Fe(1) N(5) C(22) -75.6(3) . . . . yes
N(2) Fe(1) N(6) C(23) 78.6(3) . . . . yes
N(2) Fe(1) N(6) C(27) -97.7(4) . . . . yes
N(2) C(6) C(5) C(4) 159.2(5) . . . . yes
N(2) C(7) C(8) C(9) -38.9(7) . . . . yes
N(3) Fe(1) N(1) C(1) -74.5(4) . . . . yes
N(3) Fe(1) N(1) C(5) 113.2(3) . . . . yes
N(3) Fe(1) N(2) C(6) -135.1(3) . . . . yes
N(3) Fe(1) N(2) C(7) 30.3(4) . . . . yes
N(3) Fe(1) N(4) C(11) 11.6(4) . . . . yes
N(3) Fe(1) N(4) C(15) -173.6(4) . . . . yes
N(3) Fe(1) N(5) C(18) 12.3(4) . . . . yes
N(3) Fe(1) N(5) C(22) -164.6(3) . . . . yes
N(3) Fe(1) N(6) C(23) -24(1) . . . . yes
N(3) Fe(1) N(6) C(27) 159(1) . . . . yes
N(3) C(9) C(8) C(7) 38.2(7) . . . . yes
N(3) C(10) C(11) N(4) -6.7(6) . . . . yes
N(3) C(10) C(11) C(12) 175.6(5) . . . . yes
N(4) Fe(1) N(1) C(1) 9.4(4) . . . . yes
N(4) Fe(1) N(1) C(5) -162.9(3) . . . . yes
N(4) Fe(1) N(2) C(6) -84.7(9) . . . . yes
N(4) Fe(1) N(2) C(7) 80.8(10) . . . . yes
N(4) Fe(1) N(3) C(9) 157.9(5) . . . . yes
N(4) Fe(1) N(3) C(10) -15.1(3) . . . . yes
N(4) Fe(1) N(5) C(18) -71.5(4) . . . . yes
N(4) Fe(1) N(5) C(22) 111.6(3) . . . . yes
N(4) Fe(1) N(6) C(23) -109.5(3) . . . . yes
N(4) Fe(1) N(6) C(27) 74.1(4) . . . . yes
N(4) C(11) C(12) C(13) 0.7(9) . . . . yes
N(4) C(15) C(14) C(13) -0.5(9) . . . . yes
N(5) Fe(1) N(1) C(1) 141.3(7) . . . . yes
N(5) Fe(1) N(1) C(5) -30.9(10) . . . . yes
N(5) Fe(1) N(2) C(6) 132.6(3) . . . . yes
N(5) Fe(1) N(2) C(7) -62.0(4) . . . . yes
N(5) Fe(1) N(3) C(9) 63.3(5) . . . . yes
N(5) Fe(1) N(3) C(10) -109.7(3) . . . . yes
N(5) Fe(1) N(4) C(11) 103.4(4) . . . . yes
N(5) Fe(1) N(4) C(15) -81.8(4) . . . . yes
N(5) Fe(1) N(6) C(23) -15.6(3) . . . . yes
N(5) Fe(1) N(6) C(27) 168.1(4) . . . . yes
N(5) C(18) C(19) C(20) -1.0(9) . . . . yes
N(5) C(22) C(21) C(20) 4.0(7) . . . . yes
N(5) C(22) C(23) N(6) 1.4(6) . . . . yes
N(5) C(22) C(23) C(24) -174.2(4) . . . . yes
N(6) Fe(1) N(1) C(1) 105.3(4) . . . . yes
N(6) Fe(1) N(1) C(5) -67.0(3) . . . . yes
N(6) Fe(1) N(2) C(6) 52.0(3) . . . . yes
N(6) Fe(1) N(2) C(7) -142.6(4) . . . . yes
N(6) Fe(1) N(3) C(9) 71(1) . . . . yes
N(6) Fe(1) N(3) C(10) -101(1) . . . . yes
N(6) Fe(1) N(4) C(11) -175.7(4) . . . . yes
N(6) Fe(1) N(4) C(15) -1.0(4) . . . . yes
N(6) Fe(1) N(5) C(18) -166.6(4) . . . . yes
N(6) Fe(1) N(5) C(22) 16.5(3) . . . . yes
N(6) C(23) C(22) C(21) 176.0(4) . . . . yes
N(6) C(23) C(24) C(25) -2.1(8) . . . . yes
N(6) C(27) C(26) C(25) -1.9(8) . . . . yes
C(1) N(1) C(5) C(4) -1.9(7) . . . . yes
C(1) N(1) C(5) C(6) 178.2(4) . . . . yes
C(1) C(2) C(3) C(4) -3.1(9) . . . . yes
C(2) C(1) N(1) C(5) 1.5(7) . . . . yes
C(2) C(3) C(4) C(5) 2.7(9) . . . . yes
C(3) C(4) C(5) C(6) 179.8(5) . . . . yes
C(5) C(6) N(2) C(7) -125.0(5) . . . . yes
C(6) N(2) C(7) C(8) 162.7(4) . . . . yes
C(6) N(2) C(7) C(16) -15.4(8) . . . . yes
C(7) C(8) C(9) C(17) -145.7(5) . . . . yes
C(8) C(9) N(3) C(10) 176.1(4) . . . . yes
C(9) N(3) C(10) C(11) -157.8(5) . . . . yes
C(9) C(8) C(7) C(16) 139.4(5) . . . . yes
C(10) N(3) C(9) C(17) 0.4(8) . . . . yes
C(10) C(11) N(4) C(15) 179.3(4) . . . . yes
C(10) C(11) C(12) C(13) 178.2(6) . . . . yes
C(11) N(4) C(15) C(14) 3.0(7) . . . . yes
C(11) C(12) C(13) C(14) 1(1) . . . . yes
C(12) C(11) N(4) C(15) -3.0(8) . . . . yes
C(12) C(13) C(14) C(15) -1.9(10) . . . . yes
C(18) N(5) C(22) C(21) -6.5(7) . . . . yes
C(18) N(5) C(22) C(23) 168.1(4) . . . . yes
C(18) C(19) C(20) C(21) -1.8(8) . . . . yes
C(18) C(19) C(20) C(28) 178.7(5) . . . . yes
C(19) C(18) N(5) C(22) 5.1(8) . . . . yes
C(19) C(20) C(21) C(22) 0.4(7) . . . . yes
C(20) C(21) C(22) C(23) -170.1(4) . . . . yes
C(21) C(22) C(23) C(24) 0.4(8) . . . . yes
C(22) C(21) C(20) C(28) 179.9(4) . . . . yes
C(22) C(23) N(6) C(27) -171.0(4) . . . . yes
C(22) C(23) C(24) C(25) 173.2(5) . . . . yes
C(23) N(6) C(27) C(26) -2.7(7) . . . . yes
C(23) C(24) C(25) C(26) -2.5(8) . . . . yes
C(23) C(24) C(25) C(29) 178.4(5) . . . . yes
C(24) C(23) N(6) C(27) 4.7(7) . . . . yes
C(24) C(25) C(26) C(27) 4.5(8) . . . . yes
C(27) C(26) C(25) C(29) -176.5(5) . . . . yes
C(27) C(26) C(25) C(29) -176.5(5) . . . . yes
